data_2107102
loop_
_publ_author_name
'Norlund Christensen, A.'
'Lebech, B.'

_publ_section_title
;
 Magnetic transition temperature of terbium hydroxide oxide. structure of
 ytterbium hydroxide oxide
;
_journal_name_full 'Acta Crystallographica B (24,1968-38,1982)'
_journal_page_first 425
_journal_page_last 427
_journal_volume 37
_journal_year 1981
_chemical_formula_sum 'H O2 Yb'
_chemical_name_systematic 'Yb O (O H)'
_space_group_IT_number 11
_symmetry_space_group_name_Hall '-P 2yb'
_symmetry_space_group_name_H-M 'P 1 21/m 1'
_cell_angle_alpha 90
_cell_angle_beta 109.3
_cell_angle_gamma 90
_cell_formula_units_Z 2
_cell_length_a 5.87
_cell_length_b 3.58
_cell_length_c 4.27
_cell_volume 84.689
_citation_journal_id_ASTM ACBCAR
_cod_data_source_file NorlundChristensen_ACBCAR_1981_1261.cif
_cod_data_source_block H1O2Yb1
_cod_original_cell_volume 84.68946
_cod_original_formula_sum 'H1 O2 Yb1'
_cod_database_code 2107102

loop_
_symmetry_equiv_pos_as_xyz
x,y,z
-x,y+1/2,-z
-x,-y,-z
x,-y-1/2,z

loop_
_atom_site_label
_atom_site_type_symbol
_atom_site_fract_x
_atom_site_fract_y
_atom_site_fract_z
_atom_site_occupancy
_atom_site_U_iso_or_equiv
O2 O-2 0.571 0.75 0.755 1 0.0
Yb1 Yb+3 0.1918 0.75 0.331 1 0.0
O1 O-2 0.058 0.75 0.771 1 0.0
H1 H+1 0.582 0.75 0.988 1 0.0
